data_4021493
loop_
_publ_author_name
'R. Brandon Miles'
'Chad E. Davis'
'Robert M. Coates'

_publ_contact_author_address
;Department of Chemistry
University of Illinois
600 South Mathews Avenue, Urbana, IL  61801 (USA)
;
_publ_contact_author_email coates@scs.uiuc.edu
_publ_contact_author_fax (+1)217-244-8024
_publ_contact_author_name 'Robert M. Coates'
_publ_section_title
;
 Syn- and Anti-Selective Prins Cyclizations of \d,\e-Unsaturated
 Ketones to 1,3-Halohydrins with Lewis Acids
;
_journal_name_full 'Journal of Organic Chemistry'
_journal_page_first 1493
_journal_page_last 1501
_journal_paper_doi 10.1021/jo052142n
_journal_volume 71
_journal_year 2006
_chemical_absolute_configuration ad
_chemical_compound_source synthesis
_chemical_formula_moiety 'C9 H17 Br O'
_chemical_formula_sum 'C9 H17 Br O'
_chemical_formula_weight 221.14
_chemical_melting_point 357
_chemical_name_common (1S*,3S*)-3-Bromo-1,5,5-trimethylcyclohexanol
_chemical_name_systematic (1S*,3S*)-3-Bromo-1,5,5-trimethylcyclohexanol
_space_group_IT_number 82
_space_group_name_Hall 'I -4'
_space_group_name_H-M_alt 'I -4'
_symmetry_cell_setting tetragonal
_symmetry_Int_Tables_number 82
_symmetry_space_group_name_Hall 'I -4'
_symmetry_space_group_name_H-M 'I -4'
_atom_sites_solution_hydrogens geom
_atom_sites_solution_primary direct
_atom_sites_solution_secondary difmap
_audit_creation_method SHELXL-97
_audit_update_record
; 
2005-06-17   text and data added, srw 
;
_cell_angle_alpha 90.00
_cell_angle_beta 90.00
_cell_angle_gamma 90.00
_cell_formula_units_Z 8
_cell_length_a 16.4220(3)
_cell_length_b 16.4220(3)
_cell_length_c 7.6968(3)
_cell_measurement_reflns_used 8871
_cell_measurement_temperature 193(2)
_cell_measurement_theta_max 26.66
_cell_measurement_theta_min 2.48
_cell_volume 2075.69(10)
_computing_cell_refinement 'SAINT V6.22 (Bruker, 2001)'
_computing_data_collection 'SMART V5.625 (Bruker, 2001)'
_computing_data_reduction 'SAINT V6.22 (Bruker, 2001)'
_computing_molecular_graphics 'SHELXTL V6.12 (Bruker, 2001)'
_computing_publication_material 'CIFTAB (Sheldrick, 2001)'
_computing_structure_refinement 'SHELXTL V6.12 (Bruker, 2001)'
_computing_structure_solution 'SHELXTL V6.12 (Bruker, 2001)'
_diffrn_ambient_temperature 193(2)
_diffrn_measured_fraction_theta_full 0.999
_diffrn_measured_fraction_theta_max 0.999
_diffrn_measurement_device 'Bruker Kappa/ApexII CCD'
_diffrn_measurement_method 'profile data from \f and \w scans'
_diffrn_radiation_monochromator graphite
_diffrn_radiation_type MoK\a
_diffrn_radiation_wavelength 0.71073
_diffrn_radiation_wavelength_id ga43gas
_diffrn_reflns_av_R_equivalents 0.0357
_diffrn_reflns_av_sigmaI/netI 0.0223
_diffrn_reflns_limit_h_max 21
_diffrn_reflns_limit_h_min -21
_diffrn_reflns_limit_k_max 21
_diffrn_reflns_limit_k_min -21
_diffrn_reflns_limit_l_max 10
_diffrn_reflns_limit_l_min -9
_diffrn_reflns_number 17671
_diffrn_reflns_theta_full 28.37
_diffrn_reflns_theta_max 28.37
_diffrn_reflns_theta_min 1.75
_diffrn_source 'fine-focus sealed tube'
_exptl_absorpt_coefficient_mu 3.911
_exptl_absorpt_correction_T_max 0.80496
_exptl_absorpt_correction_T_min 0.36170
_exptl_absorpt_correction_type integration
_exptl_absorpt_process_details '(Bruker, 2001)'
_exptl_crystal_colour colourless
_exptl_crystal_density_diffrn 1.415
_exptl_crystal_description tabular
_exptl_crystal_F_000 912
_exptl_crystal_id ga43gas
_exptl_crystal_preparation
; 
The data crystal was mounted using oil (Parantone-N, Exxon) to a 
0.3 mm cryo-loop (Hampton Research) with the (-1 0 0) scattering planes 
roughly normal to the spindle axis. 
;
_exptl_crystal_recrystallization_method 'evaporation of CHCl3'
_exptl_crystal_size_max 0.26
_exptl_crystal_size_mid 0.18
_exptl_crystal_size_min 0.06
_refine_diff_density_max 0.331
_refine_diff_density_min -0.515
_refine_diff_density_rms 0.057
_refine_ls_abs_structure_details 'Flack H D (1983), Acta Cryst. A39, 876-881'
_refine_ls_abs_structure_Flack 0.434(10)
_refine_ls_extinction_method none
_refine_ls_goodness_of_fit_ref 1.038
_refine_ls_hydrogen_treatment noref
_refine_ls_matrix_type full
_refine_ls_number_parameters 105
_refine_ls_number_reflns 2575
_refine_ls_number_restraints 0
_refine_ls_restrained_S_all 1.038
_refine_ls_R_factor_all 0.0318
_refine_ls_R_factor_gt 0.0278
_refine_ls_shift/su_max 0.001
_refine_ls_shift/su_mean 0.000
_refine_ls_structure_factor_coef Fsqd
_refine_ls_weighting_details 'calc w=1/[\s^2^(Fo^2^)+(0.0486P)^2^+0.2806P] where P=(Fo^2^+2Fc^2^)/3'
_refine_ls_weighting_scheme calc
_refine_ls_wR_factor_gt 0.0710
_refine_ls_wR_factor_ref 0.0728
_reflns_number_gt 2367
_reflns_number_total 2575
_reflns_threshold_expression >2sigma(I)
_cod_data_source_file jo052142nsi20051013_042933.cif
_cod_original_sg_symbol_Hall 'I -4 '
_cod_database_code 4021493

loop_
_symmetry_equiv_pos_as_xyz
'x, y, z'
'-x, -y, z'
'y, -x, -z'
'-y, x, -z'
'x+1/2, y+1/2, z+1/2'
'-x+1/2, -y+1/2, z+1/2'
'y+1/2, -x+1/2, -z+1/2'
'-y+1/2, x+1/2, -z+1/2'

loop_
_atom_site_label
_atom_site_type_symbol
_atom_site_fract_x
_atom_site_fract_y
_atom_site_fract_z
_atom_site_U_iso_or_equiv
_atom_site_adp_type
_atom_site_occupancy
_atom_site_symmetry_multiplicity
_atom_site_calc_flag
_atom_site_refinement_flags
Br1 Br 0.23822(2) 0.264394(16) 0.13115(3) 0.05111(11) Uani 1 1 d .
C1 C 0.26023(14) 0.14948(12) 0.1879(3) 0.0297(5) Uani 1 1 d .
H1 H 0.2940 0.1472 0.2960 0.036 Uiso 1 1 calc R
C2 C 0.30794(14) 0.11137(13) 0.0403(3) 0.0311(5) Uani 1 1 d .
H2A H 0.3588 0.1425 0.0211 0.037 Uiso 1 1 calc R
H2B H 0.2753 0.1136 -0.0677 0.037 Uiso 1 1 calc R
C3 C 0.32877(12) 0.02271(12) 0.0824(3) 0.0247(4) Uani 1 1 d .
C4 C 0.25146(13) -0.02445(12) 0.1308(3) 0.0298(4) Uani 1 1 d .
H4A H 0.2679 -0.0788 0.1742 0.036 Uiso 1 1 calc R
H4B H 0.2192 -0.0330 0.0237 0.036 Uiso 1 1 calc R
C5 C 0.19572(13) 0.01517(16) 0.2677(3) 0.0353(5) Uani 1 1 d .
C6 C 0.18119(14) 0.10517(15) 0.2202(4) 0.0374(5) Uani 1 1 d .
H6A H 0.1469 0.1082 0.1146 0.045 Uiso 1 1 calc R
H6B H 0.1514 0.1323 0.3160 0.045 Uiso 1 1 calc R
C7 C 0.37107(15) -0.01670(15) -0.0750(3) 0.0375(5) Uani 1 1 d .
H7A H 0.4188 0.0157 -0.1076 0.056 Uiso 1 1 calc R
H7B H 0.3330 -0.0189 -0.1730 0.056 Uiso 1 1 calc R
H7C H 0.3883 -0.0720 -0.0447 0.056 Uiso 1 1 calc R
C8 C 0.23057(16) 0.00801(17) 0.4531(4) 0.0422(6) Uani 1 1 d .
H8A H 0.1935 0.0346 0.5353 0.063 Uiso 1 1 calc R
H8B H 0.2840 0.0345 0.4578 0.063 Uiso 1 1 calc R
H8C H 0.2363 -0.0496 0.4839 0.063 Uiso 1 1 calc R
C9 C 0.11336(16) -0.0297(2) 0.2648(5) 0.0606(9) Uani 1 1 d .
H9A H 0.1217 -0.0870 0.2950 0.091 Uiso 1 1 calc R
H9B H 0.0895 -0.0259 0.1484 0.091 Uiso 1 1 calc R
H9C H 0.0764 -0.0046 0.3493 0.091 Uiso 1 1 calc R
O1 O 0.38472(8) 0.02561(9) 0.2259(2) 0.0267(3) Uani 1 1 d .
H1A H 0.4039 -0.0211 0.2435 0.040 Uiso 1 1 calc R

loop_
_atom_site_aniso_label
_atom_site_aniso_U_11
_atom_site_aniso_U_22
_atom_site_aniso_U_33
_atom_site_aniso_U_23
_atom_site_aniso_U_13
_atom_site_aniso_U_12
Br1 0.0795(2) 0.03250(14) 0.04135(15) -0.00149(12) -0.01239(15) 0.02263(11)
C1 0.0358(11) 0.0224(9) 0.0309(12) 0.0007(8) -0.0071(9) 0.0098(8)
C2 0.0355(11) 0.0273(11) 0.0306(12) 0.0023(9) -0.0012(9) 0.0037(8)
C3 0.0240(9) 0.0221(9) 0.0278(12) -0.0023(7) -0.0004(8) 0.0006(7)
C4 0.0249(10) 0.0275(9) 0.0369(12) -0.0043(12) -0.0014(9) -0.0032(7)
C5 0.0209(10) 0.0397(12) 0.0454(15) -0.0012(11) 0.0066(10) -0.0009(9)
C6 0.0282(11) 0.0416(12) 0.0423(14) -0.0047(11) -0.0020(10) 0.0130(10)
C7 0.0401(12) 0.0369(12) 0.0357(13) -0.0053(10) 0.0090(10) 0.0044(10)
C8 0.0396(14) 0.0430(14) 0.0441(15) 0.0053(11) 0.0137(11) 0.0055(11)
C9 0.0230(12) 0.071(2) 0.088(3) -0.0018(18) 0.0139(14) -0.0117(12)
O1 0.0213(7) 0.0232(7) 0.0356(9) -0.0018(6) -0.0045(6) 0.0010(5)

loop_
_atom_type_symbol
_atom_type_description
_atom_type_scat_dispersion_real
_atom_type_scat_dispersion_imag
_atom_type_scat_source
C C 0.0033 0.0016 'International Tables Vol C Tables 4.2.6.8 and 6.1.1.4'
H H 0.0000 0.0000 'International Tables Vol C Tables 4.2.6.8 and 6.1.1.4'
O O 0.0106 0.0060 'International Tables Vol C Tables 4.2.6.8 and 6.1.1.4'
Br Br -0.2901 2.4595 'International Tables Vol C Tables 4.2.6.8 and 6.1.1.4'

loop_
_exptl_crystal_face_index_h
_exptl_crystal_face_index_k
_exptl_crystal_face_index_l
_exptl_crystal_face_perp_dist
1.00 0.00 -1.00 0.0300
-1.00 0.00 1.00 0.0300
-1.00 0.00 0.00 0.1000
-1.00 -1.00 0.00 0.0900
1.00 1.00 0.00 0.0900
1.00 -1.00 0.00 0.1400
2.00 4.00 -1.00 0.1200

loop_
_geom_angle_atom_site_label_1
_geom_angle_atom_site_label_2
_geom_angle_atom_site_label_3
_geom_angle
C6 C1 C2 111.65(18)
C6 C1 Br1 109.91(14)
C2 C1 Br1 108.91(15)
C6 C1 H1 108.8
C2 C1 H1 108.8
Br1 C1 H1 108.8
C1 C2 C3 110.48(19)
C1 C2 H2A 109.6
C3 C2 H2A 109.6
C1 C2 H2B 109.6
C3 C2 H2B 109.6
H2A C2 H2B 108.1
O1 C3 C2 105.90(16)
O1 C3 C4 111.04(18)
C2 C3 C4 110.31(16)
O1 C3 C7 109.28(17)
C2 C3 C7 109.54(19)
C4 C3 C7 110.65(18)
C3 C4 C5 116.43(18)
C3 C4 H4A 108.2
C5 C4 H4A 108.2
C3 C4 H4B 108.2
C5 C4 H4B 108.2
H4A C4 H4B 107.3
C4 C5 C9 108.1(2)
C4 C5 C6 109.6(2)
C9 C5 C6 108.6(2)
C4 C5 C8 112.35(18)
C9 C5 C8 107.6(2)
C6 C5 C8 110.5(2)
C1 C6 C5 111.62(17)
C1 C6 H6A 109.3
C5 C6 H6A 109.3
C1 C6 H6B 109.3
C5 C6 H6B 109.3
H6A C6 H6B 108.0
C3 C7 H7A 109.5
C3 C7 H7B 109.5
H7A C7 H7B 109.5
C3 C7 H7C 109.5
H7A C7 H7C 109.5
H7B C7 H7C 109.5
C5 C8 H8A 109.5
C5 C8 H8B 109.5
H8A C8 H8B 109.5
C5 C8 H8C 109.5
H8A C8 H8C 109.5
H8B C8 H8C 109.5
C5 C9 H9A 109.5
C5 C9 H9B 109.5
H9A C9 H9B 109.5
C5 C9 H9C 109.5
H9A C9 H9C 109.5
H9B C9 H9C 109.5
C3 O1 H1A 109.5

loop_
_geom_bond_atom_site_label_1
_geom_bond_atom_site_label_2
_geom_bond_distance
Br1 C1 1.970(2)
C1 C6 1.509(3)
C1 C2 1.515(3)
C1 H1 1.0000
C2 C3 1.530(3)
C2 H2A 0.9900
C2 H2B 0.9900
C3 O1 1.438(2)
C3 C4 1.533(3)
C3 C7 1.539(3)
C4 C5 1.540(3)
C4 H4A 0.9900
C4 H4B 0.9900
C5 C9 1.540(3)
C5 C6 1.541(3)
C5 C8 1.541(4)
C6 H6A 0.9900
C6 H6B 0.9900
C7 H7A 0.9800
C7 H7B 0.9800
C7 H7C 0.9800
C8 H8A 0.9800
C8 H8B 0.9800
C8 H8C 0.9800
C9 H9A 0.9800
C9 H9B 0.9800
C9 H9C 0.9800
O1 H1A 0.8400

loop_
_geom_hbond_atom_site_label_D
_geom_hbond_atom_site_label_H
_geom_hbond_atom_site_label_A
_geom_hbond_distance_DH
_geom_hbond_distance_HA
_geom_hbond_distance_DA
_geom_hbond_angle_DHA
_geom_hbond_site_symmetry_A
O1 H1A O1 0.84 1.95 2.768(2) 165.5 8_545

loop_
_geom_torsion_atom_site_label_1
_geom_torsion_atom_site_label_2
_geom_torsion_atom_site_label_3
_geom_torsion_atom_site_label_4
_geom_torsion
C6 C1 C2 C3 -60.4(2)
Br1 C1 C2 C3 178.08(14)
C1 C2 C3 O1 -66.8(2)
C1 C2 C3 C4 53.5(2)
C1 C2 C3 C7 175.48(19)
O1 C3 C4 C5 67.5(2)
C2 C3 C4 C5 -49.6(3)
C7 C3 C4 C5 -170.9(2)
C3 C4 C5 C9 166.3(2)
C3 C4 C5 C6 48.1(3)
C3 C4 C5 C8 -75.1(3)
C2 C1 C6 C5 59.8(3)
Br1 C1 C6 C5 -179.19(17)
C4 C5 C6 C1 -51.6(3)
C9 C5 C6 C1 -169.5(2)
C8 C5 C6 C1 72.7(2)
